data_7108447
loop_
_publ_author_name
'Ilham Maulana'
'Peter Lonnecke'
'Evamarie Hey-Hawkins'

_publ_section_title
;
 Multinuclear palladium(II) complexes from P-C and P-Cl bond cleavage in
 (RP,RP/SP,SP)-[PdCl2{1,2-(PtBuCl)2C2B10H10}]
;
_journal_name_full Chem.Commun.
_journal_page_first 10231
_journal_paper_doi 10.1039/c2cc35939a
_journal_volume 48
_journal_year 2012
_chemical_formula_sum 'C41 H124 B60 Cl28 P12 Pd9'
_chemical_formula_weight 3587.84
_chemical_name_systematic
;
?
;
_space_group_IT_number 14
_symmetry_cell_setting monoclinic
_symmetry_space_group_name_Hall '-P 2ybc'
_symmetry_space_group_name_H-M 'P 1 21/c 1'
_atom_sites_solution_hydrogens geom
_atom_sites_solution_primary heavy
_atom_sites_solution_secondary difmap
_audit_conform_dict_location ftp://ftp.iucr.org/pub/cif_core.dic
_audit_conform_dict_name cif_core.dic
_audit_conform_dict_version 2.4
_audit_creation_date 2012-07-19T19:37:46-00:00
_audit_creation_method 'WinGX routine CIF_UPDATE'
_cell_angle_alpha 90
_cell_angle_beta 100.058(3)
_cell_angle_gamma 90
_cell_formula_units_Z 4
_cell_length_a 18.419(3)
_cell_length_b 21.459(3)
_cell_length_c 35.595(5)
_cell_measurement_reflns_used 1024
_cell_measurement_temperature 207(2)
_cell_measurement_theta_max 24.07
_cell_measurement_theta_min 3.47
_cell_volume 13853(4)
_computing_cell_refinement 'Bruker SAINT'
_computing_data_collection 'Bruker SMART'
_computing_data_reduction 'Bruker SAINT'
_computing_molecular_graphics 'ORTEP3 for Windows (L. J. Farrugia, 1997)'
_computing_publication_material 'WINGX (L.J. Farrugia,1999)'
_computing_structure_refinement 'SHELXL-97 (Sheldrick, 2008)'
_computing_structure_solution 'SHELXS-97 (Sheldrick, 1990)'
_diffrn_ambient_temperature 207(2)
_diffrn_detector_area_resol_mean 81.92
_diffrn_measured_fraction_theta_full 0.998
_diffrn_measured_fraction_theta_max 0.998
_diffrn_measurement_device_type 'Bruker CCD area detector'
_diffrn_measurement_method '\W scans'
_diffrn_radiation_monochromator graphite
_diffrn_radiation_type MoK\a
_diffrn_radiation_wavelength 0.71073
_diffrn_reflns_av_R_equivalents 0.0842
_diffrn_reflns_av_unetI/netI 0.0741
_diffrn_reflns_limit_h_max 21
_diffrn_reflns_limit_h_min -19
_diffrn_reflns_limit_k_max 25
_diffrn_reflns_limit_k_min -25
_diffrn_reflns_limit_l_max 41
_diffrn_reflns_limit_l_min -41
_diffrn_reflns_number 88773
_diffrn_reflns_theta_full 24.72
_diffrn_reflns_theta_max 24.72
_diffrn_reflns_theta_min 1.75
_exptl_absorpt_coefficient_mu 1.851
_exptl_absorpt_correction_type multi-scan
_exptl_absorpt_process_details 'Bruker SADABS'
_exptl_crystal_colour red
_exptl_crystal_density_diffrn 1.72
_exptl_crystal_density_method 'not measured'
_exptl_crystal_description prism
_exptl_crystal_F_000 6960
_exptl_crystal_size_max 0.15
_exptl_crystal_size_mid 0.1
_exptl_crystal_size_min 0.1
_refine_diff_density_max 1.891
_refine_diff_density_min -1.462
_refine_diff_density_rms 0.151
_refine_ls_extinction_method none
_refine_ls_goodness_of_fit_ref 1.133
_refine_ls_hydrogen_treatment constr
_refine_ls_matrix_type full
_refine_ls_number_parameters 1299
_refine_ls_number_reflns 23602
_refine_ls_number_restraints 96
_refine_ls_restrained_S_all 1.135
_refine_ls_R_factor_all 0.1209
_refine_ls_R_factor_gt 0.08
_refine_ls_shift/su_max 0.001
_refine_ls_shift/su_mean 0
_refine_ls_structure_factor_coef Fsqd
_refine_ls_weighting_details 'calc w=1/[\s^2^(Fo^2^)+(0.0486P)^2^+158.0320P] where P=(Fo^2^+2Fc^2^)/3'
_refine_ls_weighting_scheme calc
_refine_ls_wR_factor_gt 0.1583
_refine_ls_wR_factor_ref 0.1734
_reflns_number_gt 16749
_reflns_number_total 23602
_reflns_threshold_expression >2\s(I)
_cod_data_source_file c2cc35939a.txt
_cod_data_source_block c1892fin
_cod_original_sg_symbol_H-M P2(1)/c
_cod_database_code 7108447

loop_
_symmetry_equiv_pos_as_xyz
'x, y, z'
'-x, y+1/2, -z+1/2'
'-x, -y, -z'
'x, -y-1/2, z-1/2'

loop_
_atom_site_label
_atom_site_type_symbol
_atom_site_fract_x
_atom_site_fract_y
_atom_site_fract_z
_atom_site_U_iso_or_equiv
_atom_site_adp_type
_atom_site_occupancy
_atom_site_symmetry_multiplicity
_atom_site_calc_flag
_atom_site_refinement_flags
_atom_site_disorder_assembly
_atom_site_disorder_group
Pd1 Pd 0.74994(5) 0.60988(4) 0.49516(2) 0.0391(2) Uani 1 1 d . . .
Pd2 Pd 0.60617(5) 0.62665(4) 0.54979(2) 0.0329(2) Uani 1 1 d . . .
Pd3 Pd 0.78871(5) 0.69581(4) 0.58857(2) 0.0358(2) Uani 1 1 d . . .
Pd4 Pd 0.46676(5) 0.68804(4) 0.58913(2) 0.0297(2) Uani 1 1 d . . .
Pd5 Pd 0.74495(5) 0.85592(4) 0.57556(2) 0.0335(2) Uani 1 1 d . . .
Pd6 Pd 0.57024(5) 0.77795(4) 0.67930(2) 0.0288(2) Uani 1 1 d . . .
Pd7 Pd 0.71091(5) 0.88130(4) 0.66799(2) 0.0329(2) Uani 1 1 d . . .
Pd8 Pd 0.45053(5) 0.65286(4) 0.68807(2) 0.0337(2) Uani 1 1 d . . .
Pd9 Pd 0.87331(5) 0.95623(4) 0.64939(3) 0.0386(2) Uani 1 1 d . . .
Cl1 Cl 0.7139(2) 0.5308(2) 0.40387(12) 0.0804(12) Uani 1 1 d . . .
Cl2 Cl 0.59262(19) 0.51038(13) 0.48393(9) 0.0485(8) Uani 1 1 d . . .
Cl3 Cl 0.87609(19) 0.6334(2) 0.50938(10) 0.0669(10) Uani 1 1 d . . .
Cl4 Cl 0.82416(19) 0.65402(15) 0.68225(9) 0.0541(8) Uani 1 1 d . . .
Cl5 Cl 0.47467(16) 0.62714(14) 0.53380(8) 0.0433(7) Uani 1 1 d . . .
Cl6 Cl 0.58766(16) 0.65109(15) 0.61364(8) 0.0440(7) Uani 1 1 d . . .
Cl7 Cl 0.7222(2) 0.76046(13) 0.53959(8) 0.0569(10) Uani 1 1 d . . .
Cl8 Cl 0.82950(19) 0.79399(14) 0.61876(9) 0.0552(9) Uani 1 1 d . . .
Cl9 Cl 0.3990(2) 0.79570(19) 0.52310(11) 0.0748(12) Uani 1 1 d . . .
Cl10 Cl 0.57554(18) 0.88272(15) 0.51994(9) 0.0522(8) Uani 1 1 d . . .
Cl11 Cl 0.61178(16) 0.82841(15) 0.62766(8) 0.0449(8) Uani 1 1 d . . .
Cl12 Cl 0.66368(15) 0.83624(13) 0.72139(7) 0.0381(7) Uani 1 1 d . . .
Cl13 Cl 0.4130(2) 0.5988(2) 0.77976(12) 0.0825(13) Uani 1 1 d . . .
Cl14 Cl 0.48896(19) 0.77332(15) 0.76046(9) 0.0518(8) Uani 1 1 d . . .
Cl15 Cl 0.3799(2) 0.59240(15) 0.64012(10) 0.0573(9) Uani 1 1 d . . .
Cl16 Cl 0.9934(3) 1.0468(2) 0.72162(13) 0.0891(14) Uani 1 1 d . . .
Cl17 Cl 0.78157(18) 1.00985(15) 0.72284(9) 0.0528(8) Uani 1 1 d . . .
Cl18 Cl 0.9186(2) 0.9672(2) 0.59223(10) 0.0718(11) Uani 1 1 d . . .
P1 P 0.7289(2) 0.61720(17) 0.42890(9) 0.0493(9) Uani 1 1 d . . .
P2 P 0.63044(18) 0.59851(13) 0.49330(8) 0.0363(7) Uani 1 1 d . . .
P3 P 0.73062(17) 0.61459(13) 0.55828(8) 0.0353(7) Uani 1 1 d . . .
P4 P 0.85156(18) 0.63155(14) 0.63153(9) 0.0415(8) Uani 1 1 d . . .
P5 P 0.36391(19) 0.73874(16) 0.56391(9) 0.0473(9) Uani 1 1 d . . .
P6 P 0.46716(15) 0.73212(12) 0.64604(8) 0.0280(6) Uani 1 1 d . . .
P7 P 0.67702(17) 0.92030(14) 0.53496(9) 0.0376(7) Uani 1 1 d . . .
P8 P 0.75518(16) 0.92913(13) 0.62020(8) 0.0319(6) Uani 1 1 d . . .
P9 P 0.4731(2) 0.58128(16) 0.73803(10) 0.0504(9) Uani 1 1 d . . .
P10 P 0.52833(16) 0.71898(13) 0.72202(8) 0.0319(6) Uani 1 1 d . . .
P11 P 0.98086(19) 0.96343(19) 0.69354(10) 0.0539(9) Uani 1 1 d . . .
P12 P 0.81141(16) 0.93294(14) 0.69575(8) 0.0361(7) Uani 1 1 d . . .
C1 C 0.6329(7) 0.6508(6) 0.4154(3) 0.047(3) Uani 1 1 d . . .
C2 C 0.5833(7) 0.6409(5) 0.4504(3) 0.038(3) Uani 1 1 d . . .
C3 C 0.7926(9) 0.6600(11) 0.4025(4) 0.085(6) Uani 1 1 d . . .
C4 C 0.8048(8) 0.7154(8) 0.4188(4) 0.061(4) Uani 1 1 d . . .
H4A H 0.8416 0.7374 0.4074 0.092 Uiso 1 1 calc R . .
H4B H 0.8224 0.7102 0.4459 0.092 Uiso 1 1 calc R . .
H4C H 0.7593 0.7392 0.4149 0.092 Uiso 1 1 calc R . .
C5 C 0.7630(10) 0.6586(10) 0.3584(4) 0.095(6) Uani 1 1 d . . .
H5A H 0.7176 0.6824 0.3528 0.143 Uiso 1 1 calc R . .
H5B H 0.7537 0.6158 0.3502 0.143 Uiso 1 1 calc R . .
H5C H 0.7995 0.6768 0.3451 0.143 Uiso 1 1 calc R . .
C6 C 0.8619(9) 0.6130(11) 0.4094(5) 0.110(7) Uani 1 1 d . . .
H6A H 0.9015 0.6301 0.3978 0.165 Uiso 1 1 calc R . .
H6B H 0.8471 0.5729 0.398 0.165 Uiso 1 1 calc R . .
H6C H 0.8789 0.6077 0.4366 0.165 Uiso 1 1 calc R . .
C7 C 0.7527(6) 0.5423(5) 0.5865(3) 0.040(3) Uani 1 1 d . . .
C8 C 0.8197(7) 0.5486(5) 0.6238(3) 0.043(3) Uani 1 1 d . . .
C9 C 0.9539(7) 0.6343(6) 0.6424(4) 0.056(4) Uani 1 1 d . . .
C10 C 0.9857(8) 0.6079(7) 0.6078(4) 0.065(4) Uani 1 1 d . . .
H10A H 1.0384 0.6156 0.6116 0.098 Uiso 1 1 calc R . .
H10B H 0.9619 0.6282 0.5846 0.098 Uiso 1 1 calc R . .
H10C H 0.9767 0.5634 0.6058 0.098 Uiso 1 1 calc R . .
C11 C 0.9862(8) 0.6008(7) 0.6798(4) 0.071(5) Uani 1 1 d . . .
H11A H 0.9697 0.6216 0.701 0.107 Uiso 1 1 calc R . .
H11B H 1.0396 0.6019 0.6834 0.107 Uiso 1 1 calc R . .
H11C H 0.9696 0.5578 0.6785 0.107 Uiso 1 1 calc R . .
C12 C 0.9745(8) 0.7047(7) 0.6463(5) 0.078(5) Uani 1 1 d . . .
H12A H 0.9535 0.7228 0.667 0.116 Uiso 1 1 calc R . .
H12B H 0.9551 0.7261 0.6227 0.116 Uiso 1 1 calc R . .
H12C H 1.0277 0.7091 0.6518 0.116 Uiso 1 1 calc R . .
C13 C 0.3388(6) 0.7968(5) 0.5983(3) 0.039(3) Uani 1 1 d . . .
C14 C 0.3951(6) 0.7932(5) 0.6408(3) 0.032(3) Uani 1 1 d . . .
C15 C 0.2778(10) 0.7029(9) 0.5371(6) 0.106(8) Uani 1 1 d . . .
C16 C 0.2330(9) 0.7582(8) 0.5118(4) 0.090(6) Uani 1 1 d . . .
H16A H 0.1876 0.7415 0.4973 0.135 Uiso 1 1 calc R . .
H16B H 0.2631 0.7749 0.4944 0.135 Uiso 1 1 calc R . .
H16C H 0.2215 0.791 0.5285 0.135 Uiso 1 1 calc R . .
C17 C 0.2511(10) 0.6674(6) 0.5662(4) 0.077(5) Uani 1 1 d . . .
H17A H 0.2126 0.6392 0.5544 0.116 Uiso 1 1 calc R . .
H17B H 0.2313 0.6955 0.5832 0.116 Uiso 1 1 calc R . .
H17C H 0.2913 0.6436 0.5806 0.116 Uiso 1 1 calc R . .
C18 C 0.3070(11) 0.6608(11) 0.5059(6) 0.165(13) Uani 1 1 d . . .
H18A H 0.3265 0.6221 0.5175 0.248 Uiso 1 1 calc R . .
H18B H 0.3455 0.6829 0.496 0.248 Uiso 1 1 calc R . .
H18C H 0.2666 0.6519 0.4852 0.248 Uiso 1 1 calc R . .
C19 C 0.6576(6) 0.9959(5) 0.5579(3) 0.036(3) Uani 1 1 d . . .
C20 C 0.6970(6) 0.9971(5) 0.6038(3) 0.036(3) Uani 1 1 d . . .
C21 C 0.7061(7) 0.9346(5) 0.4881(3) 0.045(3) Uani 1 1 d . . .
C22 C 0.7209(10) 0.8697(6) 0.4730(4) 0.072(5) Uani 1 1 d . . .
H22A H 0.7332 0.8736 0.4477 0.108 Uiso 1 1 calc R . .
H22B H 0.6771 0.8441 0.4717 0.108 Uiso 1 1 calc R . .
H22C H 0.7616 0.8504 0.49 0.108 Uiso 1 1 calc R . .
C23 C 0.7769(8) 0.9742(6) 0.4942(4) 0.054(4) Uani 1 1 d . . .
H23A H 0.8112 0.9581 0.5159 0.082 Uiso 1 1 calc R . .
H23B H 0.7647 1.0171 0.4991 0.082 Uiso 1 1 calc R . .
H23C H 0.7993 0.9723 0.4715 0.082 Uiso 1 1 calc R . .
C24 C 0.6429(8) 0.9642(7) 0.4590(3) 0.062(4) Uani 1 1 d . . .
H24A H 0.6608 0.9742 0.4357 0.093 Uiso 1 1 calc R . .
H24B H 0.6261 1.002 0.4698 0.093 Uiso 1 1 calc R . .
H24C H 0.6022 0.935 0.4535 0.093 Uiso 1 1 calc R . .
C25 C 0.5710(7) 0.5977(5) 0.7617(3) 0.042(3) Uani 1 1 d . . .
C26 C 0.5988(6) 0.6710(5) 0.7533(3) 0.030(2) Uani 1 1 d . . .
C27 C 0.4592(8) 0.4973(6) 0.7306(4) 0.062(4) Uani 1 1 d . . .
C28 C 0.4846(9) 0.4568(7) 0.7654(5) 0.083(5) Uani 1 1 d . . .
H28A H 0.4638 0.4726 0.7868 0.124 Uiso 1 1 calc R . .
H28B H 0.538 0.4577 0.7717 0.124 Uiso 1 1 calc R . .
H28C H 0.4682 0.4143 0.7599 0.124 Uiso 1 1 calc R . .
C29 C 0.5072(10) 0.4817(8) 0.6963(5) 0.105(8) Uani 1 1 d . . .
H29A H 0.5551 0.5016 0.7022 0.157 Uiso 1 1 calc R . .
H29B H 0.4809 0.4975 0.6721 0.157 Uiso 1 1 calc R . .
H29C H 0.5135 0.437 0.6945 0.157 Uiso 1 1 calc R . .
C30 C 0.3764(8) 0.4871(7) 0.7165(5) 0.087(6) Uani 1 1 d . . .
H30A H 0.3677 0.4439 0.7089 0.131 Uiso 1 1 calc R . .
H30B H 0.3598 0.5139 0.6947 0.131 Uiso 1 1 calc R . .
H30C H 0.3494 0.497 0.7368 0.131 Uiso 1 1 calc R . .
C31 C 0.9679(6) 0.9069(6) 0.7334(3) 0.050(3) Uani 1 1 d . . .
C32 C 0.8768(6) 0.8925(6) 0.7336(3) 0.039(3) Uani 1 1 d . . .
C33 C 1.0712(7) 0.9466(9) 0.6781(4) 0.070(5) Uani 1 1 d . . .
C34 C 1.0627(8) 0.8878(10) 0.6585(5) 0.093(7) Uani 1 1 d . . .
H34A H 1.0213 0.8901 0.6376 0.14 Uiso 1 1 calc R . .
H34B H 1.0538 0.8554 0.6761 0.14 Uiso 1 1 calc R . .
H34C H 1.1073 0.8783 0.6487 0.14 Uiso 1 1 calc R . .
C35 C 1.1359(8) 0.9503(9) 0.7143(5) 0.092(6) Uani 1 1 d . . .
H35A H 1.1331 0.9145 0.7306 0.138 Uiso 1 1 calc R . .
H35B H 1.1307 0.9882 0.7284 0.138 Uiso 1 1 calc R . .
H35C H 1.1831 0.9505 0.7058 0.138 Uiso 1 1 calc R . .
C36 C 1.0800(8) 1.0083(9) 0.6554(5) 0.094(6) Uani 1 1 d . . .
H36A H 1.1308 1.0124 0.6518 0.14 Uiso 1 1 calc R . .
H36B H 1.0668 1.0438 0.6697 0.14 Uiso 1 1 calc R . .
H36C H 1.0479 1.0066 0.6307 0.14 Uiso 1 1 calc R . .
B1 B 0.5756(10) 0.6522(7) 0.3720(4) 0.056(4) Uani 1 1 d . . .
H1 H 0.5911 0.635 0.3451 0.068 Uiso 1 1 calc R . .
B2 B 0.6134(9) 0.7224(7) 0.3944(4) 0.049(4) Uani 1 1 d . . .
H2 H 0.6533 0.7513 0.382 0.059 Uiso 1 1 calc R . .
B3 B 0.5191(10) 0.7179(8) 0.3730(4) 0.059(4) Uani 1 1 d . . .
H3 H 0.4965 0.7434 0.3464 0.071 Uiso 1 1 calc R . .
B4 B 0.4861(9) 0.6438(8) 0.3826(4) 0.058(4) Uani 1 1 d . . .
H4 H 0.4411 0.6207 0.3627 0.069 Uiso 1 1 calc R . .
B5 B 0.5594(9) 0.5999(7) 0.4079(4) 0.048(4) Uani 1 1 d . . .
H5 H 0.5647 0.5487 0.4048 0.058 Uiso 1 1 calc R . .
B6 B 0.6220(8) 0.7130(6) 0.4444(4) 0.042(3) Uani 1 1 d . . .
H6 H 0.6678 0.7341 0.4648 0.05 Uiso 1 1 calc R . .
B7 B 0.5480(9) 0.7561(7) 0.4181(4) 0.053(4) Uani 1 1 d . . .
H7 H 0.5448 0.8074 0.4215 0.063 Uiso 1 1 calc R . .
B8 B 0.4689(9) 0.7099(7) 0.4101(4) 0.055(4) Uani 1 1 d . . .
H8 H 0.4133 0.7311 0.4079 0.066 Uiso 1 1 calc R . .
B9 B 0.4924(8) 0.6348(7) 0.4328(4) 0.042(3) Uani 1 1 d . . .
H9 H 0.4534 0.606 0.4458 0.051 Uiso 1 1 calc R . .
B10 B 0.5297(9) 0.7052(6) 0.4542(4) 0.047(4) Uani 1 1 d . . .
H10 H 0.5142 0.7223 0.4811 0.056 Uiso 1 1 calc R . .
B11 B 0.7518(9) 0.4724(7) 0.5652(5) 0.057(4) Uani 1 1 d . . .
H11 H 0.7338 0.4644 0.5342 0.068 Uiso 1 1 calc R . .
B12 B 0.6883(9) 0.4898(6) 0.5954(4) 0.050(4) Uani 1 1 d . . .
H12 H 0.6284 0.4928 0.5837 0.06 Uiso 1 1 calc R . .
B13 B 0.7352(11) 0.4180(7) 0.6010(5) 0.070(5) Uani 1 1 d . . .
H13 H 0.7066 0.3731 0.5933 0.084 Uiso 1 1 calc R . .
B14 B 0.8266(10) 0.4311(6) 0.5936(5) 0.063(5) Uani 1 1 d . . .
H14 H 0.8583 0.3951 0.581 0.075 Uiso 1 1 calc R . .
B15 B 0.8351(9) 0.5100(6) 0.5835(5) 0.049(4) Uani 1 1 d . . .
H15 H 0.8722 0.5269 0.5642 0.059 Uiso 1 1 calc R . .
B16 B 0.7302(8) 0.5409(7) 0.6316(4) 0.045(4) Uani 1 1 d . . .
H16 H 0.6989 0.578 0.6436 0.053 Uiso 1 1 calc R . .
B17 B 0.7204(9) 0.4606(7) 0.6422(5) 0.057(4) Uani 1 1 d . . .
H17 H 0.6826 0.4447 0.6614 0.069 Uiso 1 1 calc R . .
B18 B 0.8078(10) 0.4242(7) 0.6404(5) 0.066(5) Uani 1 1 d . . .
H18 H 0.8268 0.3832 0.6585 0.079 Uiso 1 1 calc R . .
B19 B 0.8706(9) 0.4811(6) 0.6306(4) 0.051(4) Uani 1 1 d . . .
H19 H 0.9304 0.4791 0.6423 0.061 Uiso 1 1 calc R . .
B20 B 0.8059(9) 0.4988(7) 0.6596(4) 0.053(4) Uani 1 1 d . . .
H20 H 0.8242 0.5081 0.6905 0.063 Uiso 1 1 calc R . .
B21 B 0.3136(8) 0.8730(7) 0.5876(4) 0.045(3) Uani 1 1 d . . .
H21 H 0.3019 0.8923 0.5583 0.054 Uiso 1 1 calc R . .
B22 B 0.2522(8) 0.8200(7) 0.6054(4) 0.045(4) Uani 1 1 d . . .
H22 H 0.1997 0.8049 0.5874 0.054 Uiso 1 1 calc R . .
B23 B 0.2626(10) 0.8956(7) 0.6238(4) 0.057(4) Uani 1 1 d . . .
H23 H 0.2174 0.9304 0.6181 0.069 Uiso 1 1 calc R . .
B24 B 0.3590(9) 0.9177(7) 0.6277(4) 0.053(4) Uani 1 1 d . . .
H24 H 0.3769 0.9666 0.6248 0.063 Uiso 1 1 calc R . .
B25 B 0.4047(8) 0.8537(6) 0.6106(4) 0.041(3) Uani 1 1 d . . .
H25 H 0.4528 0.86 0.5961 0.049 Uiso 1 1 calc R . .
B26 B 0.3053(8) 0.7679(7) 0.6365(4) 0.046(4) Uani 1 1 d . . .
H26 H 0.2891 0.7184 0.6388 0.055 Uiso 1 1 calc R . .
B27 B 0.2587(8) 0.8306(8) 0.6542(4) 0.049(4) Uani 1 1 d . . .
H27 H 0.2111 0.8228 0.6689 0.059 Uiso 1 1 calc R . .
B28 B 0.3238(10) 0.8913(7) 0.6684(4) 0.058(5) Uani 1 1 d . . .
H28 H 0.3186 0.9237 0.6921 0.069 Uiso 1 1 calc R . .
B29 B 0.4116(9) 0.8648(6) 0.6605(4) 0.048(4) Uani 1 1 d . . .
H29 H 0.464 0.8787 0.679 0.058 Uiso 1 1 calc R . .
B30 B 0.3488(8) 0.8120(7) 0.6757(4) 0.049(4) Uani 1 1 d . . .
H30 H 0.3604 0.7911 0.7047 0.059 Uiso 1 1 calc R . .
B31 B 0.6549(9) 1.0694(7) 0.5396(5) 0.054(4) Uani 1 1 d . . .
H31 H 0.6599 1.0804 0.5097 0.065 Uiso 1 1 calc R . .
B32 B 0.5747(9) 1.0339(7) 0.5509(5) 0.058(4) Uani 1 1 d . . .
H32 H 0.527 1.0216 0.5285 0.069 Uiso 1 1 calc R . .
B33 B 0.5961(11) 1.1104(7) 0.5644(5) 0.070(5) Uani 1 1 d . . .
H33 H 0.5614 1.1494 0.5509 0.084 Uiso 1 1 calc R . .
B34 B 0.6926(11) 1.1180(8) 0.5774(4) 0.062(5) Uani 1 1 d . . .
H34 H 0.7219 1.1616 0.5725 0.075 Uiso 1 1 calc R . .
B35 B 0.7317(9) 1.0440(6) 0.5726(4) 0.048(4) Uani 1 1 d . . .
H35 H 0.7869 1.0378 0.5646 0.057 Uiso 1 1 calc R . .
B36 B 0.6023(8) 0.9858(7) 0.5914(4) 0.047(4) Uani 1 1 d . . .
H36 H 0.5735 0.9417 0.5956 0.056 Uiso 1 1 calc R . .
B37 B 0.5643(9) 1.0601(7) 0.5966(5) 0.062(5) Uani 1 1 d . . .
H37 H 0.509 1.0656 0.6046 0.074 Uiso 1 1 calc R . .
B38 B 0.6370(7) 1.1124(5) 0.6137(3) 0.066(5) Uani 1 1 d . . .
H38 H 0.6302 1.1523 0.6326 0.079 Uiso 1 1 calc R . .
B39 B 0.7206(7) 1.0698(5) 0.6193(3) 0.048(4) Uani 1 1 d R . .
H39 H 0.7682 1.0808 0.642 0.058 Uiso 1 1 d R . .
B40 B 0.6407(8) 1.0349(7) 0.6301(4) 0.045(4) Uani 1 1 d . . .
H40 H 0.636 1.023 0.6599 0.054 Uiso 1 1 calc R . .
B41 B 0.6132(10) 0.5745(8) 0.8057(4) 0.058(4) Uani 1 1 d . . .
H41 H 0.5882 0.5419 0.824 0.07 Uiso 1 1 calc R . .
B42 B 0.6442(9) 0.5481(7) 0.7647(4) 0.047(4) Uani 1 1 d . . .
H42 H 0.6394 0.4985 0.7558 0.057 Uiso 1 1 calc R . .
B43 B 0.7079(9) 0.5726(7) 0.8045(4) 0.053(4) Uani 1 1 d . . .
H43 H 0.7456 0.539 0.8219 0.064 Uiso 1 1 calc R . .
B44 B 0.6680(12) 0.6383(9) 0.8257(5) 0.077(6) Uani 1 1 d . . .
H44 H 0.6793 0.6481 0.8568 0.093 Uiso 1 1 calc R . .
B45 B 0.5792(11) 0.6527(8) 0.7975(4) 0.062(5) Uani 1 1 d . . .
H45 H 0.5318 0.6715 0.8093 0.074 Uiso 1 1 calc R . .
B46 B 0.6322(9) 0.6102(6) 0.7307(4) 0.045(4) Uani 1 1 d . . .
H46 H 0.6186 0.6016 0.6995 0.055 Uiso 1 1 calc R . .
B47 B 0.7209(8) 0.5955(7) 0.7579(5) 0.053(4) Uani 1 1 d . . .
H47 H 0.7671 0.5776 0.7447 0.064 Uiso 1 1 calc R . .
B48 B 0.7352(10) 0.6494(8) 0.7963(5) 0.071(6) Uani 1 1 d . . .
H48 H 0.7913 0.6662 0.8085 0.085 Uiso 1 1 calc R . .
B49 B 0.6563(10) 0.6983(8) 0.7916(4) 0.062(5) Uani 1 1 d . . .
H49 H 0.6601 0.748 0.8003 0.074 Uiso 1 1 calc R . .
B50 B 0.6880(8) 0.6730(7) 0.7499(5) 0.050(4) Uani 1 1 d . . .
H50 H 0.7121 0.7059 0.7314 0.06 Uiso 1 1 calc R . .
B51 B 1.0156(10) 0.9046(8) 0.7783(4) 0.062(5) Uani 1 1 d . . .
H51 H 1.0649 0.9336 0.7887 0.074 Uiso 1 1 calc R . .
B52 B 1.0191(8) 0.8414(9) 0.7463(5) 0.061(5) Uani 1 1 d . . .
H52 H 1.0708 0.8286 0.7362 0.073 Uiso 1 1 calc R . .
B53 B 1.0065(10) 0.8266(10) 0.7927(5) 0.076(6) Uani 1 1 d . . .
H53 H 1.0502 0.8037 0.8136 0.091 Uiso 1 1 calc R . .
B54 B 0.9506(10) 0.8859(9) 0.8072(5) 0.067(5) Uani 1 1 d . . .
H54 H 0.9576 0.9024 0.8372 0.08 Uiso 1 1 calc R . .
B55 B 0.9259(9) 0.9387(9) 0.7691(4) 0.057(4) Uani 1 1 d . . .
H55 H 0.9161 0.9892 0.7727 0.069 Uiso 1 1 calc R . .
B56 B 0.9301(8) 0.8376(8) 0.7163(5) 0.054(4) Uani 1 1 d . . .
H56 H 0.9229 0.8243 0.6857 0.065 Uiso 1 1 calc R . .
B57 B 0.9539(8) 0.7839(8) 0.7536(4) 0.056(4) Uani 1 1 d . . .
H57 H 0.9629 0.7339 0.7479 0.068 Uiso 1 1 calc R . .
B58 B 0.9123(10) 0.8106(9) 0.7924(5) 0.069(5) Uani 1 1 d . . .
H58 H 0.8945 0.7774 0.8129 0.083 Uiso 1 1 calc R . .
B59 B 0.8621(9) 0.8787(8) 0.7783(4) 0.052(4) Uani 1 1 d . . .
H59 H 0.8107 0.8905 0.7891 0.062 Uiso 1 1 calc R . .
B60 B 0.8640(8) 0.8168(7) 0.7458(4) 0.051(4) Uani 1 1 d . . .
H60 H 0.8142 0.7885 0.7351 0.061 Uiso 1 1 calc R . .
Cl19 Cl 0.8268(5) 0.0343(4) 0.8333(3) 0.194(3) Uiso 1 1 d D . .
Cl20 Cl 0.7891(8) 0.1472(6) 0.7971(4) 0.313(7) Uiso 1 1 d D . .
C37 C 0.798(2) 0.1108(9) 0.8413(7) 0.232(17) Uiso 1 1 d D . .
H37A H 0.7508 0.1104 0.8504 0.278 Uiso 1 1 calc R . .
H37B H 0.8347 0.1321 0.8602 0.278 Uiso 1 1 calc R . .
Cl21 Cl 0.8976(10) 0.4616(8) 0.4623(5) 0.187(7) Uiso 0.5 1 d PD A -1
Cl22 Cl 0.939(3) 0.3818(18) 0.5215(10) 0.49(3) Uiso 0.5 1 d PD A -1
C38 C 0.957(2) 0.4576(18) 0.5062(10) 0.152(19) Uiso 0.5 1 d PD A -1
H38A H 0.9456 0.4894 0.524 0.183 Uiso 0.5 1 calc PR A -1
H38B H 1.0089 0.462 0.5032 0.183 Uiso 0.5 1 calc PR A -1
Cl23 Cl 0.2324(16) 0.7276(12) 0.8017(8) 0.598(18) Uiso 1 1 d D B -1
Cl24 Cl 0.2935(9) 0.8341(8) 0.7760(5) 0.342(8) Uiso 1 1 d D B -1
C39 C 0.3118(18) 0.7732(15) 0.8093(10) 0.28(2) Uiso 1 1 d D B -1
H39A H 0.3547 0.7489 0.805 0.342 Uiso 1 1 calc R B -1
H39B H 0.3213 0.7895 0.8354 0.342 Uiso 1 1 calc R B -1
Cl25 Cl 0.0353(8) 0.7742(7) 0.5550(4) 0.300(6) Uiso 1 1 d D C -1
Cl26 Cl -0.0676(10) 0.8281(9) 0.4985(5) 0.405(10) Uiso 1 1 d D C -1
C40 C -0.0537(12) 0.8118(12) 0.5464(6) 0.153(10) Uiso 1 1 d D C -1
H40A H -0.0921 0.784 0.5526 0.183 Uiso 1 1 calc R C -1
H40B H -0.0531 0.8501 0.5615 0.183 Uiso 1 1 calc R C -1
Cl27 Cl 0.064(4) 0.729(3) 0.9213(18) 1.22(4) Uiso 1 1 d D D -1
Cl28 Cl 0.065(4) 0.650(3) 0.8614(18) 1.22(4) Uiso 1 1 d D D -1
C41 C 0.017(8) 0.663(7) 0.899(4) 1.22(4) Uiso 1 1 d D D -1
H41A H 0.0212 0.6277 0.9169 1.462 Uiso 1 1 calc R D -1
H41B H -0.035 0.6724 0.8901 1.462 Uiso 1 1 calc R D -1
Cl29 Cl -0.036(3) 0.524(3) 0.9714(15) 0.57(2) Uiso 0.5 1 d PD E -1
Cl30 Cl -0.087(3) 0.410(2) 0.9923(18) 0.57(2) Uiso 0.5 1 d PD E -1
C42 C -0.058(9) 0.448(4) 0.954(2) 0.57(2) Uiso 0.5 1 d PD E -1
H42A H -0.0977 0.4489 0.9316 0.68 Uiso 0.5 1 calc PR E -1
H42B H -0.0148 0.4276 0.9469 0.68 Uiso 0.5 1 calc PR E -1

loop_
_atom_site_aniso_label
_atom_site_aniso_U_11
_atom_site_aniso_U_22
_atom_site_aniso_U_33
_atom_site_aniso_U_23
_atom_site_aniso_U_13
_atom_site_aniso_U_12
Pd1 0.0462(6) 0.0395(5) 0.0321(5) -0.0058(4) 0.0081(4) 0.0044(4)
Pd2 0.0427(5) 0.0296(5) 0.0255(4) -0.0021(4) 0.0033(4) 0.0063(4)
Pd3 0.0432(5) 0.0297(5) 0.0314(5) -0.0014(4) -0.0024(4) 0.0080(4)
Pd4 0.0360(5) 0.0266(4) 0.0247(4) -0.0022(3) 0.0002(4) 0.0033(4)
Pd5 0.0405(5) 0.0273(4) 0.0296(5) 0.0003(4) -0.0022(4) 0.0017(4)
Pd6 0.0326(5) 0.0284(4) 0.0238(4) 0.0010(3) 0.0004(3) -0.0036(4)
Pd7 0.0319(5) 0.0348(5) 0.0299(5) 0.0009(4) -0.0009(4) -0.0061(4)
Pd8 0.0376(5) 0.0289(5) 0.0327(5) 0.0038(4) 0.0006(4) -0.0039(4)
Pd9 0.0329(5) 0.0477(6) 0.0345(5) -0.0026(4) 0.0035(4) -0.0074(4)
Cl1 0.092(3) 0.078(3) 0.073(3) -0.036(2) 0.022(2) 0.001(2)
Cl2 0.066(2) 0.0330(16) 0.0459(18) -0.0062(13) 0.0091(15) -0.0014(15)
Cl3 0.045(2) 0.099(3) 0.056(2) -0.004(2) 0.0075(16) -0.0012(19)
Cl4 0.069(2) 0.0521(19) 0.0372(17) -0.0052(14) -0.0024(15) 0.0083(17)
Cl5 0.0440(17) 0.0506(18) 0.0336(15) -0.0144(13) 0.0021(13) 0.0035(14)
Cl6 0.0457(17) 0.0581(19) 0.0261(14) -0.0037(13) 0.0003(12) 0.0222(15)
Cl7 0.092(3) 0.0301(16) 0.0363(17) -0.0047(13) -0.0226(17) 0.0108(16)
Cl8 0.066(2) 0.0340(16) 0.0518(19) -0.0073(14) -0.0282(16) 0.0088(15)
Cl9 0.102(3) 0.070(3) 0.052(2) 0.0136(19) 0.014(2) 0.027(2)
Cl10 0.0475(19) 0.0491(18) 0.0528(19) 0.0035(15) -0.0117(15) -0.0031(15)
Cl11 0.0439(17) 0.0585(19) 0.0296(15) 0.0044(13) -0.0014(13) -0.0231(15)
Cl12 0.0409(16) 0.0427(16) 0.0281(14) -0.0001(12) -0.0009(12) -0.0105(13)
Cl13 0.079(3) 0.100(3) 0.079(3) 0.023(2) 0.041(2) 0.012(2)
Cl14 0.067(2) 0.0510(19) 0.0387(17) -0.0028(14) 0.0128(15) 0.0144(16)
Cl15 0.068(2) 0.0430(18) 0.054(2) -0.0001(15) -0.0104(17) -0.0188(16)
Cl16 0.106(4) 0.076(3) 0.083(3) -0.016(2) 0.011(3) -0.032(3)
Cl17 0.056(2) 0.0528(19) 0.0490(19) -0.0110(15) 0.0080(16) -0.0041(16)
Cl18 0.055(2) 0.120(3) 0.0419(19) 0.007(2) 0.0146(17) -0.006(2)
P1 0.063(2) 0.054(2) 0.0340(17) -0.0101(15) 0.0150(16) 0.0019(18)
P2 0.0497(19) 0.0306(16) 0.0285(15) -0.0037(12) 0.0064(14) 0.0028(14)
P3 0.0450(18) 0.0298(16) 0.0290(15) -0.0017(12) 0.0006(13) 0.0089(14)
P4 0.0457(19) 0.0364(17) 0.0375(17) 0.0026(14) -0.0063(14) 0.0071(15)
P5 0.052(2) 0.048(2) 0.0358(17) -0.0139(15) -0.0097(15) 0.0159(16)
P6 0.0317(15) 0.0257(14) 0.0257(14) -0.0015(11) 0.0027(12) 0.0005(12)
P7 0.0442(19) 0.0317(16) 0.0344(16) 0.0022(13) -0.0004(14) 0.0039(14)
P8 0.0312(16) 0.0315(15) 0.0316(15) -0.0011(12) 0.0017(13) -0.0008(13)
P9 0.054(2) 0.0434(19) 0.051(2) 0.0173(16) 0.0009(17) -0.0047(16)
P10 0.0382(17) 0.0314(15) 0.0253(14) 0.0004(12) 0.0034(12) 0.0009(13)
P11 0.0387(19) 0.071(2) 0.050(2) -0.0023(18) 0.0007(16) -0.0140(18)
P12 0.0332(17) 0.0409(17) 0.0325(16) -0.0037(13) 0.0013(13) -0.0080(14)
C1 0.066(9) 0.047(7) 0.028(6) -0.009(5) 0.006(6) -0.004(6)
C2 0.056(8) 0.029(6) 0.029(6) -0.010(5) 0.007(5) -0.009(5)
C3 0.060(11) 0.152(19) 0.047(9) 0.016(11) 0.020(8) 0.000(11)
C4 0.061(10) 0.090(12) 0.034(7) 0.018(8) 0.014(7) -0.001(9)
C5 0.094(13) 0.158(19) 0.038(9) 0.009(10) 0.023(9) -0.006(13)
C6 0.067(12) 0.20(2) 0.066(11) -0.014(13) 0.028(9) 0.013(13)
C7 0.039(7) 0.029(6) 0.046(7) -0.002(5) -0.009(5) 0.005(5)
C8 0.051(8) 0.039(7) 0.037(7) -0.005(5) 0.002(6) 0.006(6)
C9 0.044(8) 0.038(7) 0.080(10) 0.010(7) -0.010(7) 0.008(6)
C10 0.054(9) 0.071(10) 0.072(10) 0.003(8) 0.014(8) 0.010(8)
C11 0.068(10) 0.072(10) 0.058(9) 0.009(8) -0.033(8) 0.014(8)
C12 0.041(9) 0.066(10) 0.115(14) 0.006(9) -0.017(9) -0.007(7)
C13 0.035(7) 0.035(6) 0.043(7) -0.004(5) -0.002(5) -0.003(5)
C14 0.040(7) 0.030(6) 0.025(6) -0.002(5) -0.001(5) 0.000(5)
C15 0.085(13) 0.104(15) 0.102(14) -0.073(12) -0.057(11) 0.044(11)
C16 0.079(12) 0.126(15) 0.051(9) -0.025(10) -0.026(8) 0.052(11)
C17 0.145(16) 0.025(7) 0.065(10) -0.014(7) 0.031(10) -0.041(9)
C18 0.126(17) 0.18(2) 0.149(19) -0.142(18) -0.094(15) 0.097(16)
C19 0.034(6) 0.038(6) 0.033(6) 0.005(5) -0.001(5) 0.009(5)
C20 0.042(7) 0.032(6) 0.032(6) 0.002(5) 0.004(5) 0.005(5)
C21 0.060(8) 0.034(7) 0.039(7) 0.007(5) 0.001(6) 0.006(6)
C22 0.122(14) 0.054(9) 0.041(8) 0.007(7) 0.019(9) 0.008(9)
C23 0.077(10) 0.044(8) 0.052(8) 0.003(6) 0.035(7) -0.003(7)
C24 0.087(11) 0.061(9) 0.032(7) 0.012(6) -0.008(7) -0.002(8)
C25 0.043(7) 0.033(6) 0.046(7) 0.011(5) 0.000(6) 0.003(5)
C26 0.041(7) 0.027(6) 0.020(5) -0.002(4) 0.003(5) -0.009(5)
C27 0.060(9) 0.044(8) 0.072(10) 0.028(7) -0.017(8) -0.011(7)
C28 0.079(11) 0.069(11) 0.096(13) 0.048(10) 0.002(10) -0.021(9)
C29 0.132(16) 0.085(12) 0.073(11) -0.051(10) -0.049(11) 0.064(12)
C30 0.060(10) 0.063(10) 0.128(15) 0.037(10) -0.011(10) -0.032(8)
C31 0.033(7) 0.074(9) 0.035(7) -0.006(6) -0.013(5) -0.008(6)
C32 0.026(6) 0.056(8) 0.032(6) -0.014(6) -0.004(5) -0.018(5)
C33 0.025(7) 0.123(15) 0.061(9) 0.036(10) 0.003(7) -0.010(8)
C34 0.049(9) 0.166(19) 0.062(10) -0.018(12) 0.001(8) 0.058(11)
C35 0.048(10) 0.139(17) 0.086(13) 0.006(12) 0.003(9) -0.011(10)
C36 0.043(9) 0.137(17) 0.101(14) 0.030(12) 0.014(9) -0.021(10)
B1 0.080(12) 0.058(10) 0.026(7) 0.004(7) -0.005(7) 0.003(9)
B2 0.073(11) 0.042(8) 0.028(7) 0.015(6) -0.003(7) 0.002(8)
B3 0.070(11) 0.070(11) 0.035(8) 0.009(8) 0.006(8) 0.000(9)
B4 0.069(11) 0.063(10) 0.034(8) 0.007(7) -0.012(8) -0.019(9)
B5 0.072(11) 0.049(9) 0.021(7) -0.012(6) 0.005(7) -0.005(8)
B6 0.056(9) 0.035(8) 0.034(7) 0.002(6) 0.010(7) -0.009(7)
B7 0.065(11) 0.043(9) 0.047(9) 0.010(7) 0.002(8) 0.002(8)
B8 0.063(11) 0.049(9) 0.047(9) 0.013(7) -0.007(8) 0.013(8)
B9 0.052(9) 0.043(8) 0.026(7) -0.005(6) -0.008(6) -0.005(7)
B10 0.068(10) 0.028(7) 0.040(8) -0.002(6) 0.001(7) 0.009(7)
B11 0.068(11) 0.031(8) 0.063(10) 0.001(7) -0.012(9) 0.009(7)
B12 0.062(10) 0.036(8) 0.045(9) 0.000(7) -0.009(7) -0.002(7)
B13 0.092(14) 0.030(8) 0.079(13) 0.007(8) -0.012(11) -0.004(9)
B14 0.086(13) 0.023(7) 0.068(11) -0.008(7) -0.015(10) 0.022(8)
B15 0.054(10) 0.035(8) 0.063(10) -0.002(7) 0.022(8) 0.024(7)
B16 0.044(8) 0.053(9) 0.035(8) 0.009(7) 0.004(6) 0.013(7)
B17 0.061(10) 0.039(8) 0.061(10) 0.016(7) -0.022(8) -0.002(8)
B18 0.086(13) 0.035(9) 0.069(12) 0.007(8) -0.010(10) 0.002(8)
B19 0.068(11) 0.034(8) 0.047(9) 0.001(7) 0.001(8) 0.022(7)
B20 0.081(12) 0.039(8) 0.038(8) 0.017(7) 0.008(8) 0.006(8)
B21 0.048(9) 0.043(8) 0.041(8) 0.002(7) 0.002(7) 0.006(7)
B22 0.031(7) 0.062(10) 0.040(8) -0.001(7) 0.002(6) 0.017(7)
B23 0.071(11) 0.055(10) 0.044(9) -0.014(7) 0.006(8) 0.026(9)
B24 0.065(11) 0.029(7) 0.055(9) -0.011(7) -0.017(8) 0.010(7)
B25 0.055(9) 0.035(7) 0.029(7) 0.008(6) -0.002(6) -0.001(7)
B26 0.052(9) 0.044(8) 0.042(8) -0.003(7) 0.008(7) 0.008(7)
B27 0.040(8) 0.069(10) 0.038(8) -0.005(7) 0.010(7) 0.018(8)
B28 0.083(12) 0.045(9) 0.041(8) -0.018(7) 0.002(8) 0.030(9)
B29 0.066(10) 0.036(8) 0.039(8) -0.009(6) 0.000(7) 0.001(7)
B30 0.047(9) 0.064(10) 0.033(8) -0.010(7) 0.002(7) 0.020(8)
B31 0.068(11) 0.038(8) 0.055(10) -0.002(7) 0.003(8) 0.016(8)
B32 0.052(10) 0.056(10) 0.058(10) -0.013(8) -0.011(8) 0.025(8)
B33 0.101(15) 0.030(8) 0.072(12) 0.010(8) -0.004(11) 0.023(9)
B34 0.095(14) 0.045(9) 0.043(9) 0.004(7) -0.002(9) 0.006(9)
B35 0.060(10) 0.035(8) 0.046(9) 0.000(7) 0.005(7) -0.002(7)
B36 0.041(8) 0.046(9) 0.051(9) -0.006(7) 0.003(7) 0.010(7)
B37 0.049(10) 0.053(10) 0.076(12) -0.007(9) -0.010(9) 0.014(8)
B38 0.100(14) 0.034(8) 0.056(10) 0.002(7) -0.007(10) 0.025(9)
B39 0.057(10) 0.034(8) 0.053(9) -0.014(7) 0.010(8) 0.008(7)
B40 0.056(9) 0.053(9) 0.029(7) -0.001(6) 0.015(7) 0.018(7)
B41 0.074(12) 0.055(10) 0.041(9) 0.018(7) -0.003(8) 0.011(9)
B42 0.066(10) 0.038(8) 0.033(7) 0.006(6) -0.005(7) 0.012(7)
B43 0.062(10) 0.035(8) 0.054(9) -0.002(7) -0.016(8) 0.010(7)
B44 0.110(16) 0.071(12) 0.038(9) 0.008(8) -0.023(10) 0.014(11)
B45 0.095(14) 0.060(10) 0.026(8) 0.010(7) -0.001(8) 0.018(10)
B46 0.065(10) 0.040(8) 0.034(8) -0.003(6) 0.017(7) 0.003(7)
B47 0.029(8) 0.052(9) 0.078(12) 0.021(8) 0.008(7) 0.006(7)
B48 0.061(11) 0.057(11) 0.077(12) 0.011(9) -0.039(10) -0.005(9)
B49 0.082(12) 0.049(9) 0.041(9) -0.009(7) -0.027(8) 0.007(9)
B50 0.036(8) 0.035(8) 0.081(12) 0.009(8) 0.011(8) 0.005(6)
B51 0.074(12) 0.078(12) 0.025(8) -0.001(8) -0.014(8) -0.011(10)
B52 0.034(9) 0.088(13) 0.052(10) 0.000(9) -0.013(7) 0.005(8)
B53 0.064(12) 0.095(15) 0.057(11) 0.013(10) -0.019(9) -0.011(11)
B54 0.067(12) 0.087(13) 0.044(9) 0.001(9) 0.000(8) -0.018(10)
B55 0.052(10) 0.089(13) 0.025(7) -0.010(8) -0.011(7) -0.006(9)
B56 0.035(8) 0.065(10) 0.056(10) -0.014(8) -0.008(7) 0.000(7)
B57 0.046(9) 0.062(10) 0.050(9) 0.015(8) -0.021(7) 0.001(8)
B58 0.059(11) 0.079(13) 0.061(11) 0.018(10) -0.012(9) -0.007(10)
B59 0.055(10) 0.070(11) 0.028(7) 0.003(7) 0.000(7) -0.020(8)
B60 0.040(8) 0.048(9) 0.057(10) 0.003(7) -0.011(7) -0.010(7)

loop_
_atom_type_symbol
_atom_type_description
_atom_type_scat_dispersion_real
_atom_type_scat_dispersion_imag
_atom_type_scat_source
Pd Pd -0.9988 1.0072 'International Tables Vol C Tables 4.2.6.8 and 6.1.1.4'
Cl Cl 0.1484 0.1585 'International Tables Vol C Tables 4.2.6.8 and 6.1.1.4'
P P 0.1023 0.0942 'International Tables Vol C Tables 4.2.6.8 and 6.1.1.4'
C C 0.0033 0.0016 'International Tables Vol C Tables 4.2.6.8 and 6.1.1.4'
B B 0.0013 0.0007 'International Tables Vol C Tables 4.2.6.8 and 6.1.1.4'
H H 0 0 'International Tables Vol C Tables 4.2.6.8 and 6.1.1.4'

loop_
_geom_angle_atom_site_label_1
_geom_angle_atom_site_label_2
_geom_angle_atom_site_label_3
_geom_angle
P2 Pd1 P1 89.34(12)
P2 Pd1 P3 73.43(11)
P1 Pd1 P3 160.86(12)
P2 Pd1 Cl3 167.69(13)
P1 Pd1 Cl3 100.80(13)
P3 Pd1 Cl3 95.43(12)
P2 Pd2 P3 74.42(11)
P2 Pd2 Cl5 98.14(11)
P3 Pd2 Cl5 171.33(10)
P2 Pd2 Cl6 175.16(11)
P3 Pd2 Cl6 101.80(10)
Cl5 Pd2 Cl6 85.37(10)
P3 Pd3 P4 89.77(11)
P3 Pd3 Cl7 87.67(11)
P4 Pd3 Cl7 176.61(12)
P3 Pd3 Cl8 169.14(12)
P4 Pd3 Cl8 98.63(11)
Cl7 Pd3 Cl8 84.18(10)
P5 Pd4 P6 91.52(11)
P5 Pd4 Cl6 169.47(14)
P6 Pd4 Cl6 87.36(10)
P5 Pd4 Cl5 96.01(11)
P6 Pd4 Cl5 171.05(11)
Cl6 Pd4 Cl5 86.11(10)
P8 Pd5 P7 89.62(11)
P8 Pd5 Cl8 88.21(11)
P7 Pd5 Cl8 173.62(13)
P8 Pd5 Cl7 165.03(12)
P7 Pd5 Cl7 99.03(11)
Cl8 Pd5 Cl7 84.41(10)
P10 Pd6 P6 75.62(10)
P10 Pd6 Cl11 171.72(11)
P6 Pd6 Cl11 98.44(10)
P10 Pd6 Cl12 99.52(10)
P6 Pd6 Cl12 169.07(11)
Cl11 Pd6 Cl12 87.31(10)
P12 Pd7 P8 74.18(11)
P12 Pd7 Cl11 169.56(11)
P8 Pd7 Cl11 95.82(10)
P12 Pd7 Cl12 103.53(10)
P8 Pd7 Cl12 176.36(11)
Cl11 Pd7 Cl12 86.61(10)
P10 Pd8 P6 74.75(10)
P10 Pd8 P9 89.65(12)
P6 Pd8 P9 161.56(12)
P10 Pd8 Cl15 166.53(12)
P6 Pd8 Cl15 93.16(11)
P9 Pd8 Cl15 101.10(12)
P12 Pd9 P11 90.01(12)
P12 Pd9 P8 73.30(11)
P11 Pd9 P8 161.71(13)
P12 Pd9 Cl18 167.25(13)
P11 Pd9 Cl18 101.04(13)
P8 Pd9 Cl18 94.85(12)
Pd4 Cl5 Pd2 90.65(10)
Pd4 Cl6 Pd2 90.24(9)
Pd3 Cl7 Pd5 94.95(10)
Pd5 Cl8 Pd3 94.67(10)
Pd6 Cl11 Pd7 93.84(10)
Pd6 Cl12 Pd7 91.98(9)
C3 P1 C1 109.0(7)
C3 P1 Cl1 106.0(7)
C1 P1 Cl1 100.6(4)
C3 P1 Pd1 122.3(6)
C1 P1 Pd1 105.4(4)
Cl1 P1 Pd1 111.4(2)
C2 P2 Cl2 103.0(4)
C2 P2 Pd1 106.9(4)
Cl2 P2 Pd1 114.96(17)
C2 P2 Pd2 118.2(4)
Cl2 P2 Pd2 106.60(16)
Pd1 P2 Pd2 107.51(13)
C7 P3 Pd3 110.6(4)
C7 P3 Pd2 106.7(4)
Pd3 P3 Pd2 111.34(12)
C7 P3 Pd1 115.4(4)
Pd3 P3 Pd1 111.03(13)
Pd2 P3 Pd1 101.32(11)
C9 P4 C8 109.8(6)
C9 P4 Cl4 102.1(5)
C8 P4 Cl4 103.7(4)
C9 P4 Pd3 120.7(4)
C8 P4 Pd3 112.0(4)
Cl4 P4 Pd3 106.58(17)
C13 P5 C15 109.0(7)
C13 P5 Cl9 102.0(4)
C15 P5 Cl9 103.0(8)
C13 P5 Pd4 110.7(4)
C15 P5 Pd4 126.2(6)
Cl9 P5 Pd4 102.76(19)
C14 P6 Pd4 108.6(3)
C14 P6 Pd6 105.3(3)
Pd4 P6 Pd6 121.63(13)
C14 P6 Pd8 114.3(4)
Pd4 P6 Pd8 107.11(11)
Pd6 P6 Pd8 99.98(11)
C21 P7 C19 110.7(5)
C21 P7 Cl10 103.1(4)
C19 P7 Cl10 102.8(4)
C21 P7 Pd5 117.8(4)
C19 P7 Pd5 112.5(3)
Cl10 P7 Pd5 108.30(16)
C20 P8 Pd5 111.2(4)
C20 P8 Pd7 109.4(4)
Pd5 P8 Pd7 102.77(12)
C20 P8 Pd9 113.1(4)
Pd5 P8 Pd9 117.05(13)
Pd7 P8 Pd9 102.17(11)
C27 P9 C25 110.2(6)
C27 P9 Cl13 102.0(6)
C25 P9 Cl13 103.8(4)
C27 P9 Pd8 122.4(5)
C25 P9 Pd8 104.3(4)
Cl13 P9 Pd8 112.8(2)
C26 P10 Cl14 102.1(3)
C26 P10 Pd6 115.8(4)
Cl14 P10 Pd6 110.07(16)
C26 P10 Pd8 106.7(3)
Cl14 P10 Pd8 117.56(17)
Pd6 P10 Pd8 105.10(12)
C33 P11 C31 109.1(6)
C33 P11 Cl16 106.3(6)
C31 P11 Cl16 102.1(4)
C33 P11 Pd9 119.2(5)
C31 P11 Pd9 105.0(4)
Cl16 P11 Pd9 113.7(2)
C32 P12 Cl17 103.3(4)
C32 P12 Pd9 107.0(4)
Cl17 P12 Pd9 112.70(17)
C32 P12 Pd7 118.1(4)
Cl17 P12 Pd7 109.90(17)
Pd9 P12 Pd7 106.04(12)
C2 C1 B1 109.9(10)
C2 C1 B2 109.7(10)
B1 C1 B2 62.8(8)
C2 C1 B6 61.2(7)
B1 C1 B6 114.1(10)
B2 C1 B6 62.0(8)
C2 C1 B5 61.4(7)
B1 C1 B5 61.9(8)
B2 C1 B5 113.6(11)
B6 C1 B5 114.5(10)
C2 C1 P1 111.6(8)
B1 C1 P1 129.6(9)
B2 C1 P1 124.5(9)
B6 C1 P1 110.2(8)
B5 C1 P1 118.1(9)
C1 C2 B9 111.5(9)
C1 C2 B10 110.5(9)
B9 C2 B10 62.9(8)
C1 C2 B6 60.5(7)
B9 C2 B6 115.3(10)
B10 C2 B6 63.0(8)
C1 C2 B5 60.5(7)
B9 C2 B5 63.4(8)
B10 C2 B5 114.4(10)
B6 C2 B5 113.1(9)
C1 C2 P2 115.8(8)
B9 C2 P2 123.9(8)
B10 C2 P2 121.5(8)
B6 C2 P2 113.3(8)
B5 C2 P2 118.5(8)
C4 C3 C5 117.2(17)
C4 C3 C6 115.2(16)
C5 C3 C6 105.5(15)
C4 C3 P1 107.2(12)
C5 C3 P1 110.8(12)
C6 C3 P1 99.6(13)
C8 C7 B11 112.5(9)
C8 C7 B15 62.0(8)
B11 C7 B15 62.8(9)
C8 C7 B12 110.6(9)
B11 C7 B12 62.7(9)
B15 C7 B12 113.7(10)
C8 C7 B16 61.4(7)
B11 C7 B16 114.8(10)
B15 C7 B16 114.6(9)
B12 C7 B16 61.9(8)
C8 C7 P3 115.4(8)
B11 C7 P3 121.3(9)
B15 C7 P3 115.0(9)
B12 C7 P3 124.0(8)
B16 C7 P3 116.9(8)
C7 C8 B20 111.0(10)
C7 C8 B19 110.9(9)
B20 C8 B19 61.3(9)
C7 C8 B15 60.0(7)
B20 C8 B15 112.8(10)
B19 C8 B15 63.1(8)
C7 C8 B16 61.4(7)
B20 C8 B16 63.3(8)
B19 C8 B16 114.2(10)
B15 C8 B16 112.9(10)
C7 C8 P4 111.4(7)
B20 C8 P4 124.4(9)
B19 C8 P4 129.0(9)
B15 C8 P4 119.0(9)
B16 C8 P4 110.4(8)
C11 C9 C12 108.9(12)
C11 C9 C10 111.8(11)
C12 C9 C10 107.7(13)
C11 C9 P4 113.0(11)
C12 C9 P4 105.8(9)
C10 C9 P4 109.3(9)
C14 C13 B26 61.1(7)
C14 C13 B21 109.9(9)
B26 C13 B21 113.4(10)
C14 C13 B25 60.4(7)
B26 C13 B25 112.9(9)
B21 C13 B25 62.3(8)
C14 C13 B22 108.7(9)
B26 C13 B22 61.1(8)
B21 C13 B22 62.5(8)
B25 C13 B22 112.6(10)
C14 C13 P5 112.1(7)
B26 C13 P5 116.6(8)
B21 C13 P5 125.4(8)
B25 C13 P5 113.5(8)
B22 C13 P5 129.0(8)
B30 C14 C13 110.1(9)
B30 C14 B29 63.4(9)
C13 C14 B29 111.7(9)
B30 C14 B25 113.8(10)
C13 C14 B25 61.1(7)
B29 C14 B25 62.7(8)
B30 C14 B26 62.3(8)
C13 C14 B26 60.2(7)
B29 C14 B26 114.9(10)
B25 C14 B26 112.7(9)
B30 C14 P6 122.9(8)
C13 C14 P6 116.2(7)
B29 C14 P6 121.8(8)
B25 C14 P6 116.7(8)
B26 C14 P6 116.5(8)
C17 C15 C18 113.6(18)
C17 C15 C16 125.6(17)
C18 C15 C16 103.0(15)
C17 C15 P5 102.6(11)
C18 C15 P5 103.2(13)
C16 C15 P5 106.7(13)
C20 C19 B31 109.8(9)
C20 C19 B32 111.2(9)
B31 C19 B32 62.4(9)
C20 C19 B36 62.0(7)
B31 C19 B36 113.7(10)
B32 C19 B36 62.5(8)
C20 C19 B35 60.4(7)
B31 C19 B35 62.0(8)
B32 C19 B35 113.6(10)
B36 C19 B35 113.7(10)
C20 C19 P7 110.8(7)
B31 C19 P7 128.9(9)
B32 C19 P7 125.5(8)
B36 C19 P7 112.1(8)
B35 C19 P7 116.7(8)
C19 C20 B39 112.1(8)
C19 C20 B35 61.3(7)
B39 C20 B35 64.0(7)
C19 C20 B40 109.9(9)
B39 C20 B40 61.9(8)
B35 C20 B40 114.0(9)
C19 C20 B36 60.2(7)
B39 C20 B36 113.6(9)
B35 C20 B36 113.0(9)
B40 C20 B36 62.0(8)
C19 C20 P8 115.3(7)
B39 C20 P8 121.8(7)
B35 C20 P8 114.2(8)
B40 C20 P8 125.1(8)
B36 C20 P8 118.2(8)
C22 C21 C23 110.7(12)
C22 C21 C24 107.2(11)
C23 C21 C24 112.7(10)
C22 C21 P7 105.1(8)
C23 C21 P7 109.5(8)
C24 C21 P7 111.3(9)
B41 C25 C26 109.4(9)
B41 C25 B42 61.9(8)
C26 C25 B42 109.2(9)
B41 C25 B45 63.4(8)
C26 C25 B45 60.4(7)
B42 C25 B45 114.4(10)
B41 C25 B46 112.9(10)
C26 C25 B46 59.5(7)
B42 C25 B46 62.7(8)
B45 C25 B46 112.4(10)
B41 C25 P9 127.3(9)
C26 C25 P9 112.9(7)
B42 C25 P9 126.5(9)
B45 C25 P9 114.4(9)
B46 C25 P9 115.0(8)
B50 C26 B49 63.8(9)
B50 C26 C25 111.6(9)
B49 C26 C25 110.3(9)
B50 C26 B46 62.9(8)
B49 C26 B46 114.9(10)
C25 C26 B46 61.3(7)
B50 C26 B45 115.9(10)
B49 C26 B45 62.7(9)
C25 C26 B45 60.5(8)
B46 C26 B45 114.1(9)
B50 C26 P10 122.3(8)
B49 C26 P10 124.5(8)
C25 C26 P10 114.6(7)
B46 C26 P10 114.4(7)
B45 C26 P10 115.9(9)
C28 C27 C30 109.4(12)
C28 C27 C29 110.9(13)
C30 C27 C29 110.8(13)
C28 C27 P9 115.5(11)
C30 C27 P9 107.0(10)
C29 C27 P9 103.0(10)
B51 C31 C32 109.9(10)
B51 C31 B56 115.2(11)
C32 C31 B56 60.3(8)
B51 C31 B52 63.2(9)
C32 C31 B52 110.2(10)
B56 C31 B52 63.3(9)
B51 C31 B55 62.8(9)
C32 C31 B55 60.3(7)
B56 C31 B55 113.4(11)
B52 C31 B55 114.9(11)
B51 C31 P11 127.6(10)
C32 C31 P11 111.6(8)
B56 C31 P11 112.5(9)
B52 C31 P11 125.9(10)
B55 C31 P11 115.0(10)
B59 C32 C31 110.8(9)
B59 C32 B60 62.7(9)
C31 C32 B60 110.6(10)
B59 C32 B56 114.5(11)
C31 C32 B56 60.0(8)
B60 C32 B56 63.3(9)
B59 C32 B55 64.0(8)
C31 C32 B55 60.7(8)
B60 C32 B55 115.9(10)
B56 C32 B55 113.4(10)
B59 C32 P12 125.1(9)
C31 C32 P12 115.2(8)
B60 C32 P12 121.8(7)
B56 C32 P12 113.5(8)
B55 C32 P12 116.9(9)
C34 C33 C36 120.0(15)
C34 C33 C35 115.9(15)
C36 C33 C35 104.1(13)
C34 C33 P11 106.5(10)
C36 C33 P11 99.5(11)
C35 C33 P11 109.3(11)
C1 B1 B3 105.7(11)
C1 B1 B4 104.9(10)
B3 B1 B4 60.0(10)
C1 B1 B5 59.5(8)
B3 B1 B5 108.7(12)
B4 B1 B5 59.8(9)
C1 B1 B2 58.8(8)
B3 B1 B2 60.0(9)
B4 B1 B2 107.4(12)
B5 B1 B2 108.5(10)
C1 B2 B7 105.6(10)
C1 B2 B6 59.0(7)
B7 B2 B6 60.6(8)
C1 B2 B3 104.7(11)
B7 B2 B3 61.5(9)
B6 B2 B3 109.5(11)
C1 B2 B1 58.4(7)
B7 B2 B1 108.5(12)
B6 B2 B1 108.1(10)
B3 B2 B1 59.1(9)
B8 B3 B1 109.2(11)
B8 B3 B4 61.2(9)
B1 B3 B4 60.2(10)
B8 B3 B2 106.8(11)
B1 B3 B2 60.8(9)
B4 B3 B2 108.2(11)
B8 B3 B7 58.9(9)
B1 B3 B7 107.5(11)
B4 B3 B7 107.3(11)
B2 B3 B7 58.6(9)
B3 B4 B5 108.9(11)
B3 B4 B1 59.8(9)
B5 B4 B1 60.2(9)
B3 B4 B9 109.2(11)
B5 B4 B9 61.2(8)
B1 B4 B9 109.0(10)
B3 B4 B8 59.2(9)
B5 B4 B8 109.8(10)
B1 B4 B8 107.3(11)
B9 B4 B8 61.5(8)
C1 B5 C2 58.1(7)
C1 B5 B4 104.5(11)
C2 B5 B4 103.2(10)
C1 B5 B1 58.7(8)
C2 B5 B1 104.9(10)
B4 B5 B1 60.0(9)
C1 B5 B9 104.3(9)
C2 B5 B9 56.9(7)
B4 B5 B9 59.9(8)
B1 B5 B9 107.9(11)
C1 B6 C2 58.3(7)
C1 B6 B2 59.0(8)
C2 B6 B2 105.0(9)
C1 B6 B7 104.4(10)
C2 B6 B7 103.7(10)
B2 B6 B7 59.1(9)
C1 B6 B10 104.9(10)
C2 B6 B10 58.1(7)
B2 B6 B10 106.5(11)
B7 B6 B10 59.0(8)
B8 B7 B2 108.2(12)
B8 B7 B10 60.4(8)
B2 B7 B10 109.4(11)
B8 B7 B6 109.4(10)
B2 B7 B6 60.4(8)
B10 B7 B6 61.3(8)
B8 B7 B3 59.2(9)
B2 B7 B3 60.0(9)
B10 B7 B3 107.6(11)
B6 B7 B3 108.2(11)
B7 B8 B3 62.0(9)
B7 B8 B10 60.3(9)
B3 B8 B10 109.9(12)
B7 B8 B4 108.6(12)
B3 B8 B4 59.7(9)
B10 B8 B4 107.3(10)
B7 B8 B9 107.7(10)
B3 B8 B9 107.8(11)
B10 B8 B9 59.4(7)
B4 B8 B9 59.1(8)
C2 B9 B10 59.4(7)
C2 B9 B4 104.5(11)
B10 B9 B4 106.8(10)
C2 B9 B5 59.7(7)
B10 B9 B5 108.6(11)
B4 B9 B5 58.9(9)
C2 B9 B8 103.8(10)
B10 B9 B8 58.6(8)
B4 B9 B8 59.4(9)
B5 B9 B8 106.3(11)
C2 B10 B7 104.8(11)
C2 B10 B8 105.1(10)
B7 B10 B8 59.3(9)
C2 B10 B9 57.7(7)
B7 B10 B9 108.9(10)
B8 B10 B9 62.0(8)
C2 B10 B6 58.9(8)
B7 B10 B6 59.7(8)
B8 B10 B6 107.3(11)
B9 B10 B6 107.6(10)
C7 B11 B15 58.9(8)
C7 B11 B12 59.4(8)
B15 B11 B12 107.9(11)
C7 B11 B13 104.5(12)
B15 B11 B13 106.5(11)
B12 B11 B13 59.4(10)
C7 B11 B14 103.9(10)
B15 B11 B14 58.8(8)
B12 B11 B14 106.7(12)
B13 B11 B14 59.2(10)
C7 B12 B13 104.8(12)
C7 B12 B11 57.9(8)
B13 B12 B11 61.2(10)
C7 B12 B16 59.7(8)
B13 B12 B16 108.6(11)
B11 B12 B16 109.0(11)
C7 B12 B17 106.1(10)
B13 B12 B17 60.7(9)
B11 B12 B17 110.4(12)
B16 B12 B17 60.2(8)
B12 B13 B18 108.2(12)
B12 B13 B14 107.8(11)
B18 B13 B14 59.8(10)
B12 B13 B17 60.3(9)
B18 B13 B17 60.8(10)
B14 B13 B17 108.9(12)
B12 B13 B11 59.5(9)
B18 B13 B11 108.4(13)
B14 B13 B11 60.5(9)
B17 B13 B11 108.6(11)
B15 B14 B18 108.5(11)
B15 B14 B13 107.8(11)
B18 B14 B13 60.0(11)
B15 B14 B19 61.5(8)
B18 B14 B19 59.4(9)
B13 B14 B19 107.9(13)
B15 B14 B11 59.4(8)
B18 B14 B11 108.4(13)
B13 B14 B11 60.3(10)
B19 B14 B11 109.0(10)
C7 B15 C8 58.0(7)
C7 B15 B14 105.8(12)
C8 B15 B14 105.1(11)
C7 B15 B11 58.3(8)
C8 B15 B11 105.7(11)
B14 B15 B11 61.7(9)
C7 B15 B19 105.4(10)
C8 B15 B19 58.3(8)
B14 B15 B19 60.3(9)
B11 B15 B19 109.8(12)
C8 B16 C7 57.2(7)
C8 B16 B12 104.4(10)
C7 B16 B12 58.4(8)
C8 B16 B17 105.1(10)
C7 B16 B17 105.2(11)
B12 B16 B17 60.4(8)
C8 B16 B20 57.9(8)
C7 B16 B20 103.5(10)
B12 B16 B20 106.8(11)
B17 B16 B20 59.7(8)
B16 B17 B12 59.4(8)
B16 B17 B20 60.9(8)
B12 B17 B20 107.0(11)
B16 B17 B13 106.6(12)
B12 B17 B13 59.0(9)
B20 B17 B13 105.5(13)
B16 B17 B18 106.8(12)
B12 B17 B18 105.7(13)
B20 B17 B18 58.2(9)
B13 B17 B18 58.9(10)
B20 B18 B19 59.9(9)
B20 B18 B14 108.3(11)
B19 B18 B14 60.7(9)
B20 B18 B13 108.4(12)
B19 B18 B13 109.1(12)
B14 B18 B13 60.2(10)
B20 B18 B17 60.5(9)
B19 B18 B17 109.2(11)
B14 B18 B17 108.8(12)
B13 B18 B17 60.3(10)
C8 B19 B20 59.3(8)
C8 B19 B18 104.6(11)
B20 B19 B18 59.7(10)
C8 B19 B14 103.8(10)
B20 B19 B14 107.4(13)
B18 B19 B14 59.9(10)
C8 B19 B15 58.6(7)
B20 B19 B15 107.5(10)
B18 B19 B15 106.2(12)
B14 B19 B15 58.2(8)
C8 B20 B18 105.3(11)
C8 B20 B19 59.5(8)
B18 B20 B19 60.4(10)
C8 B20 B17 105.4(10)
B18 B20 B17 61.3(10)
B19 B20 B17 110.2(12)
C8 B20 B16 58.7(7)
B18 B20 B16 108.0(11)
B19 B20 B16 108.9(10)
B17 B20 B16 59.3(8)
C13 B21 B25 58.9(7)
C13 B21 B23 104.8(10)
B25 B21 B23 107.7(10)
C13 B21 B22 59.0(7)
B25 B21 B22 107.0(10)
B23 B21 B22 58.4(9)
C13 B21 B24 105.2(9)
B25 B21 B24 59.3(8)
B23 B21 B24 61.0(9)
B22 B21 B24 107.1(11)
C13 B22 B27 106.3(9)
C13 B22 B23 106.2(11)
B27 B22 B23 61.2(9)
C13 B22 B26 58.7(7)
B27 B22 B26 61.0(8)
B23 B22 B26 110.0(11)
C13 B22 B21 58.5(7)
B27 B22 B21 109.4(11)
B23 B22 B21 60.6(9)
B26 B22 B21 108.1(10)
B22 B23 B27 59.0(8)
B22 B23 B28 107.3(11)
B27 B23 B28 60.2(9)
B22 B23 B21 60.9(8)
B27 B23 B21 107.9(10)
B28 B23 B21 107.3(11)
B22 B23 B24 108.2(10)
B27 B23 B24 107.5(11)
B28 B23 B24 59.2(9)
B21 B23 B24 59.9(8)
B25 B24 B28 107.2(10)
B25 B24 B29 59.8(7)
B28 B24 B29 60.0(9)
B25 B24 B21 59.9(8)
B28 B24 B21 106.9(11)
B29 B24 B21 107.6(10)
B25 B24 B23 106.7(10)
B28 B24 B23 59.4(9)
B29 B24 B23 107.2(12)
B21 B24 B23 59.2(8)
C14 B25 C13 58.5(7)
C14 B25 B24 105.3(10)
C13 B25 B24 106.3(11)
C14 B25 B29 58.1(7)
C13 B25 B29 105.9(10)
B24 B25 B29 60.5(8)
C14 B25 B21 105.7(10)
C13 B25 B21 58.9(7)
B24 B25 B21 60.8(8)
B29 B25 B21 108.9(11)
C13 B26 C14 58.7(7)
C13 B26 B22 60.1(8)
C14 B26 B22 106.1(10)
C13 B26 B30 105.1(11)
C14 B26 B30 57.5(8)
B22 B26 B30 106.7(11)
C13 B26 B27 105.9(10)
C14 B26 B27 104.4(10)
B22 B26 B27 59.1(8)
B30 B26 B27 59.5(8)
B22 B27 B30 107.6(10)
B22 B27 B26 59.8(8)
B30 B27 B26 59.9(8)
B22 B27 B23 59.7(8)
B30 B27 B23 108.1(12)
B26 B27 B23 107.9(10)
B22 B27 B28 107.7(11)
B30 B27 B28 60.2(9)
B26 B27 B28 108.2(10)
B23 B27 B28 60.1(9)
B30 B28 B24 107.6(10)
B30 B28 B29 59.7(8)
B24 B28 B29 60.2(9)
B30 B28 B23 106.8(10)
B24 B28 B23 61.5(9)
B29 B28 B23 109.0(11)
B30 B28 B27 58.9(8)
B24 B28 B27 108.9(10)
B29 B28 B27 107.8(10)
B23 B28 B27 59.7(9)
C14 B29 B30 57.8(7)
C14 B29 B25 59.2(7)
B30 B29 B25 106.5(10)
C14 B29 B28 104.7(11)
B30 B29 B28 59.8(9)
B25 B29 B28 107.0(11)
C14 B29 B24 105.6(10)
B30 B29 B24 107.4(11)
B25 B29 B24 59.7(8)
B28 B29 B24 59.8(9)
C14 B30 B27 107.3(10)
C14 B30 B26 60.2(8)
B27 B30 B26 60.6(8)
C14 B30 B29 58.8(8)
B27 B30 B29 109.9(11)
B26 B30 B29 109.5(10)
C14 B30 B28 106.0(11)
B27 B30 B28 60.9(9)
B26 B30 B28 109.2(10)
B29 B30 B28 60.4(9)
C19 B31 B34 106.0(11)
C19 B31 B33 104.6(12)
B34 B31 B33 60.6(10)
C19 B31 B35 59.5(8)
B34 B31 B35 60.4(9)
B33 B31 B35 108.4(12)
C19 B31 B32 59.0(8)
B34 B31 B32 108.5(12)
B33 B31 B32 59.2(9)
B35 B31 B32 108.7(11)
C19 B32 B33 104.9(12)
C19 B32 B37 104.8(10)
B33 B32 B37 59.9(10)
C19 B32 B31 58.6(8)
B33 B32 B31 59.9(10)
B37 B32 B31 107.5(12)
C19 B32 B36 58.8(8)
B33 B32 B36 107.8(11)
B37 B32 B36 59.8(9)
B31 B32 B36 107.6(11)
B32 B33 B37 60.9(10)
B32 B33 B31 60.9(9)
B37 B33 B31 109.1(11)
B32 B33 B34 109.2(12)
B37 B33 B34 108.7(12)
B31 B33 B34 59.7(10)
B32 B33 B38 109.3(11)
B37 B33 B38 60.1(9)
B31 B33 B38 108.4(11)
B34 B33 B38 60.4(9)
B31 B34 B35 60.2(9)
B31 B34 B33 59.7(10)
B35 B34 B33 107.6(12)
B31 B34 B38 108.4(13)
B35 B34 B38 107.8(11)
B33 B34 B38 60.4(10)
B31 B34 B39 108.1(11)
B35 B34 B39 60.2(8)
B33 B34 B39 107.0(12)
B38 B34 B39 59.0(6)
C20 B35 C19 58.3(7)
C20 B35 B31 105.5(11)
C19 B35 B31 58.6(8)
C20 B35 B34 105.2(11)
C19 B35 B34 104.6(11)
B31 B35 B34 59.4(9)
C20 B35 B39 57.6(7)
C19 B35 B39 104.7(10)
B31 B35 B39 108.2(11)
B34 B35 B39 61.2(8)
C19 B36 C20 57.8(7)
C19 B36 B37 104.8(11)
C20 B36 B37 104.3(10)
C19 B36 B32 58.7(8)
C20 B36 B32 105.0(11)
B37 B36 B32 59.9(9)
C19 B36 B40 105.1(10)
C20 B36 B40 58.4(7)
B37 B36 B40 59.7(8)
B32 B36 B40 107.7(11)
B33 B37 B40 108.2(12)
B33 B37 B36 107.6(13)
B40 B37 B36 60.7(8)
B33 B37 B32 59.2(10)
B40 B37 B32 108.8(11)
B36 B37 B32 60.3(9)
B33 B37 B38 61.0(9)
B40 B37 B38 59.7(8)
B36 B37 B38 108.5(11)
B32 B37 B38 108.7(12)
B40 B38 B39 59.5(6)
B40 B38 B37 59.9(8)
B39 B38 B37 107.6(6)
B40 B38 B34 108.0(9)
B39 B38 B34 61.2(6)
B37 B38 B34 106.8(10)
B40 B38 B33 106.8(9)
B39 B38 B33 107.9(7)
B37 B38 B33 58.9(9)
B34 B38 B33 59.2(9)
C20 B39 B40 59.9(7)
C20 B39 B38 105.8(6)
B40 B39 B38 59.9(6)
C20 B39 B35 58.5(7)
B40 B39 B35 108.0(9)
B38 B39 B35 107.1(6)
C20 B39 B34 103.9(9)
B40 B39 B34 107.2(10)
B38 B39 B34 59.8(7)
B35 B39 B34 58.6(8)
C20 B40 B39 58.1(7)
C20 B40 B38 105.0(9)
B39 B40 B38 60.6(6)
C20 B40 B37 105.3(10)
B39 B40 B37 108.8(11)
B38 B40 B37 60.4(8)
C20 B40 B36 59.6(7)
B39 B40 B36 108.5(9)
B38 B40 B36 108.3(10)
B37 B40 B36 59.7(8)
C25 B41 B42 59.4(8)
C25 B41 B43 106.4(11)
B42 B41 B43 60.1(9)
C25 B41 B44 106.3(11)
B42 B41 B44 109.7(13)
B43 B41 B44 61.8(10)
C25 B41 B45 59.0(8)
B42 B41 B45 108.8(11)
B43 B41 B45 109.7(12)
B44 B41 B45 60.2(10)
C25 B42 B41 58.7(8)
C25 B42 B43 105.8(10)
B41 B42 B43 60.0(9)
C25 B42 B46 59.3(7)
B41 B42 B46 107.6(10)
B43 B42 B46 108.0(11)
C25 B42 B47 105.7(10)
B41 B42 B47 108.0(12)
B43 B42 B47 60.5(9)
B46 B42 B47 59.4(8)
B41 B43 B42 59.9(9)
B41 B43 B48 107.2(11)
B42 B43 B48 108.4(11)
B41 B43 B47 108.1(10)
B42 B43 B47 60.8(9)
B48 B43 B47 59.9(10)
B41 B43 B44 59.7(10)
B42 B43 B44 107.9(11)
B48 B43 B44 59.3(10)
B47 B43 B44 107.5(11)
B49 B44 B48 60.5(10)
B49 B44 B41 107.2(11)
B48 B44 B41 106.0(13)
B49 B44 B45 59.8(9)
B48 B44 B45 108.1(11)
B41 B44 B45 60.5(10)
B49 B44 B43 107.0(13)
B48 B44 B43 58.9(10)
B41 B44 B43 58.5(10)
B45 B44 B43 107.4(12)
C26 B45 C25 59.1(7)
C26 B45 B49 57.5(8)
C25 B45 B49 105.1(12)
C26 B45 B44 103.6(13)
C25 B45 B44 104.5(12)
B49 B45 B44 59.2(10)
C26 B45 B41 103.9(11)
C25 B45 B41 57.6(8)
B49 B45 B41 105.9(13)
B44 B45 B41 59.3(10)
C26 B46 C25 59.2(7)
C26 B46 B50 57.6(7)
C25 B46 B50 105.8(10)
C26 B46 B47 104.6(10)
C25 B46 B47 105.3(10)
B50 B46 B47 60.3(8)
C26 B46 B42 105.3(9)
C25 B46 B42 58.0(8)
B50 B46 B42 108.2(11)
B47 B46 B42 60.4(8)
B48 B47 B50 60.9(9)
B48 B47 B46 107.6(11)
B50 B47 B46 59.4(8)
B48 B47 B43 59.3(9)
B50 B47 B43 108.0(12)
B46 B47 B43 107.2(10)
B48 B47 B42 106.2(12)
B50 B47 B42 107.3(10)
B46 B47 B42 60.2(8)
B43 B47 B42 58.7(8)
B43 B48 B44 61.7(10)
B43 B48 B47 60.7(9)
B44 B48 B47 110.0(12)
B43 B48 B49 108.5(13)
B44 B48 B49 59.5(10)
B47 B48 B49 107.7(10)
B43 B48 B50 108.1(11)
B44 B48 B50 107.7(11)
B47 B48 B50 59.6(9)
B49 B48 B50 59.3(8)
C26 B49 B44 106.7(12)
C26 B49 B45 59.8(8)
B44 B49 B45 61.0(10)
C26 B49 B50 57.8(8)
B44 B49 B50 109.5(12)
B45 B49 B50 108.6(11)
C26 B49 B48 105.1(11)
B44 B49 B48 60.1(11)
B45 B49 B48 108.7(12)
B50 B49 B48 61.0(10)
C26 B50 B46 59.5(8)
C26 B50 B49 58.4(8)
B46 B50 B49 107.8(11)
C26 B50 B47 106.1(10)
B46 B50 B47 60.3(8)
B49 B50 B47 107.9(12)
C26 B50 B48 104.6(12)
B46 B50 B48 107.3(11)
B49 B50 B48 59.7(10)
B47 B50 B48 59.5(9)
C31 B51 B54 105.5(12)
C31 B51 B53 104.1(12)
B54 B51 B53 60.3(11)
C31 B51 B52 59.1(8)
B54 B51 B52 107.8(13)
B53 B51 B52 58.6(10)
C31 B51 B55 60.0(8)
B54 B51 B55 59.8(10)
B53 B51 B55 108.1(13)
B52 B51 B55 109.3(11)
C31 B52 B53 104.3(13)
C31 B52 B57 104.9(11)
B53 B52 B57 61.8(10)
C31 B52 B51 57.7(8)
B53 B52 B51 60.3(10)
B57 B52 B51 109.7(13)
C31 B52 B56 58.3(8)
B53 B52 B56 107.4(12)
B57 B52 B56 59.0(9)
B51 B52 B56 106.5(12)
B52 B53 B51 61.0(10)
B52 B53 B58 108.9(12)
B51 B53 B58 109.0(14)
B52 B53 B54 109.1(13)
B51 B53 B54 59.5(11)
B58 B53 B54 61.4(11)
B52 B53 B57 60.0(10)
B51 B53 B57 108.8(11)
B58 B53 B57 60.1(10)
B54 B53 B57 109.3(12)
B51 B54 B55 60.9(9)
B51 B54 B53 60.2(11)
B55 B54 B53 108.8(13)
B51 B54 B59 109.4(11)
B55 B54 B59 61.6(9)
B53 B54 B59 106.9(12)
B51 B54 B58 107.8(13)
B55 B54 B58 108.3(12)
B53 B54 B58 59.3(11)
B59 B54 B58 58.6(9)
C32 B55 C31 59.0(7)
C32 B55 B54 103.0(12)
C31 B55 B54 102.9(12)
C32 B55 B51 104.4(11)
C31 B55 B51 57.2(8)
B54 B55 B51 59.3(10)
C32 B55 B59 56.9(8)
C31 B55 B59 103.9(11)
B54 B55 B59 59.5(9)
B51 B55 B59 106.5(13)
C31 B56 C32 59.8(8)
C31 B56 B57 105.5(11)
C32 B56 B57 105.2(12)
C31 B56 B52 58.3(8)
C32 B56 B52 105.9(11)
B57 B56 B52 59.8(9)
C31 B56 B60 106.4(11)
C32 B56 B60 58.2(8)
B57 B56 B60 60.0(9)
B52 B56 B60 107.6(11)
B56 B57 B52 61.2(9)
B56 B57 B60 61.2(9)
B52 B57 B60 109.7(11)
B56 B57 B58 106.8(12)
B52 B57 B58 106.4(12)
B60 B57 B58 58.6(9)
B56 B57 B53 106.3(12)
B52 B57 B53 58.2(9)
B60 B57 B53 106.2(13)
B58 B57 B53 59.0(10)
B60 B58 B59 60.7(9)
B60 B58 B53 109.1(13)
B59 B58 B53 107.9(13)
B60 B58 B57 60.4(9)
B59 B58 B57 108.8(12)
B53 B58 B57 60.9(10)
B60 B58 B54 108.6(12)
B59 B58 B54 59.8(10)
B53 B58 B54 59.3(11)
B57 B58 B54 108.3(13)
C32 B59 B58 104.7(12)
C32 B59 B60 59.3(8)
B58 B59 B60 59.4(9)
C32 B59 B54 104.4(11)
B58 B59 B54 61.5(10)
B60 B59 B54 108.9(12)
C32 B59 B55 59.1(7)
B58 B59 B55 108.5(12)
B60 B59 B55 109.1(11)
B54 B59 B55 58.9(9)
C32 B60 B58 104.1(11)
C32 B60 B59 58.1(8)
B58 B60 B59 59.9(9)
C32 B60 B57 104.5(10)
B58 B60 B57 61.0(9)
B59 B60 B57 108.7(11)
C32 B60 B56 58.5(8)
B58 B60 B56 106.9(11)
B59 B60 B56 106.8(10)
B57 B60 B56 58.8(9)
Cl20 C37 Cl19 104.8(14)
Cl21 C38 Cl22 101.3(15)
Cl23 C39 Cl24 104.8(15)
Cl26 C40 Cl25 103.5(13)
Cl28 C41 Cl27 101.8(16)
Cl30 C42 Cl29 103.7(16)

loop_
_geom_bond_atom_site_label_1
_geom_bond_atom_site_label_2
_geom_bond_distance
Pd1 P2 2.204(3)
Pd1 P1 2.328(3)
Pd1 P3 2.338(3)
Pd1 Cl3 2.345(4)
Pd2 P2 2.219(3)
Pd2 P3 2.274(3)
Pd2 Cl5 2.389(3)
Pd2 Cl6 2.414(3)
Pd3 P3 2.223(3)
Pd3 P4 2.227(3)
Pd3 Cl7 2.391(3)
Pd3 Cl8 2.424(3)
Pd4 P5 2.232(3)
Pd4 P6 2.235(3)
Pd4 Cl6 2.381(3)
Pd4 Cl5 2.389(3)
Pd5 P8 2.219(3)
Pd5 P7 2.221(3)
Pd5 Cl8 2.391(3)
Pd5 Cl7 2.413(3)
Pd6 P10 2.218(3)
Pd6 P6 2.278(3)
Pd6 Cl11 2.372(3)
Pd6 Cl12 2.423(3)
Pd7 P12 2.234(3)
Pd7 P8 2.257(3)
Pd7 Cl11 2.402(3)
Pd7 Cl12 2.425(3)
Pd8 P10 2.219(3)
Pd8 P6 2.320(3)
Pd8 P9 2.332(3)
Pd8 Cl15 2.348(3)
Pd9 P12 2.220(3)
Pd9 P11 2.309(4)
Pd9 P8 2.316(3)
Pd9 Cl18 2.342(4)
Cl1 P1 2.055(5)
Cl2 P2 2.023(4)
Cl4 P4 2.016(5)
Cl9 P5 2.086(5)
Cl10 P7 2.020(4)
Cl13 P9 2.036(5)
Cl14 P10 2.026(4)
Cl16 P11 2.042(6)
Cl17 P12 2.035(4)
P1 C3 1.866(17)
P1 C1 1.893(14)
P2 C2 1.858(12)
P3 C7 1.855(11)
P4 C9 1.858(13)
P4 C8 1.880(12)
P5 C13 1.859(12)
P5 C15 1.868(17)
P6 C14 1.851(11)
P7 C21 1.864(13)
P7 C19 1.879(12)
P8 C20 1.843(11)
P9 C27 1.833(14)
P9 C25 1.886(12)
P10 C26 1.865(11)
P11 C33 1.876(15)
P11 C31 1.913(14)
P12 C32 1.858(12)
C1 C2 1.681(16)
C1 B1 1.711(18)
C1 B2 1.718(18)
C1 B6 1.719(18)
C1 B5 1.72(2)
C2 B9 1.687(18)
C2 B10 1.717(18)
C2 B6 1.733(17)
C2 B5 1.739(16)
C3 C4 1.32(2)
C3 C5 1.57(2)
C3 C6 1.61(2)
C7 C8 1.654(15)
C7 B11 1.679(18)
C7 B15 1.689(17)
C7 B12 1.705(19)
C7 B16 1.729(18)
C8 B20 1.714(18)
C8 B19 1.718(17)
C8 B15 1.723(18)
C8 B16 1.729(19)
C9 C11 1.537(17)
C9 C12 1.559(18)
C9 C10 1.560(19)
C13 C14 1.680(14)
C13 B26 1.707(19)
C13 B21 1.724(18)
C13 B25 1.724(17)
C13 B22 1.732(17)
C14 B30 1.675(17)
C14 B29 1.694(17)
C14 B25 1.714(16)
C14 B26 1.723(19)
C15 C17 1.44(3)
C15 C18 1.60(2)
C15 C16 1.63(2)
C19 C20 1.668(15)
C19 B31 1.703(18)
C19 B32 1.709(18)
C19 B36 1.710(19)
C19 B35 1.719(19)
C20 B39 1.686(15)
C20 B35 1.703(18)
C20 B40 1.718(17)
C20 B36 1.740(18)
C21 C22 1.533(17)
C21 C23 1.539(18)
C21 C24 1.553(16)
C25 B41 1.696(18)
C25 C26 1.698(15)
C25 B42 1.708(18)
C25 B45 1.72(2)
C25 B46 1.732(19)
C26 B50 1.668(18)
C26 B49 1.679(17)
C26 B46 1.703(17)
C26 B45 1.720(18)
C27 C28 1.517(18)
C27 C30 1.537(18)
C27 C29 1.66(2)
C31 B51 1.684(17)
C31 C32 1.707(16)
C31 B56 1.71(2)
C31 B52 1.71(2)
C31 B55 1.74(2)
C32 B59 1.688(18)
C32 B60 1.710(19)
C32 B56 1.72(2)
C32 B55 1.730(17)
C33 C34 1.44(2)
C33 C36 1.57(2)
C33 C35 1.59(2)
B1 B3 1.76(2)
B1 B4 1.76(2)
B1 B5 1.77(2)
B1 B2 1.79(2)
B2 B7 1.75(2)
B2 B6 1.770(18)
B2 B3 1.77(2)
B3 B8 1.75(2)
B3 B4 1.76(2)
B3 B7 1.80(2)
B4 B5 1.76(2)
B4 B9 1.779(19)
B4 B8 1.78(2)
B5 B9 1.80(2)
B6 B7 1.77(2)
B6 B10 1.80(2)
B7 B8 1.74(2)
B7 B10 1.76(2)
B8 B10 1.76(2)
B8 B9 1.82(2)
B9 B10 1.776(19)
B11 B15 1.75(2)
B11 B12 1.76(2)
B11 B13 1.79(2)
B11 B14 1.79(2)
B12 B13 1.76(2)
B12 B16 1.77(2)
B12 B17 1.78(2)
B13 B18 1.77(2)
B13 B14 1.77(3)
B13 B17 1.79(3)
B14 B15 1.74(2)
B14 B18 1.76(3)
B14 B19 1.78(2)
B15 B19 1.80(2)
B16 B17 1.78(2)
B16 B20 1.81(2)
B17 B20 1.79(2)
B17 B18 1.80(3)
B18 B20 1.74(2)
B18 B19 1.76(2)
B19 B20 1.75(2)
B21 B25 1.78(2)
B21 B23 1.79(2)
B21 B22 1.79(2)
B21 B24 1.800(19)
B22 B27 1.736(19)
B22 B23 1.75(2)
B22 B26 1.749(19)
B23 B27 1.77(2)
B23 B28 1.78(2)
B23 B24 1.82(2)
B24 B25 1.77(2)
B24 B28 1.78(2)
B24 B29 1.79(2)
B25 B29 1.774(19)
B26 B30 1.76(2)
B26 B27 1.77(2)
B27 B30 1.749(19)
B27 B28 1.78(2)
B28 B30 1.77(2)
B28 B29 1.78(2)
B29 B30 1.77(2)
B31 B34 1.75(2)
B31 B33 1.75(2)
B31 B35 1.76(2)
B31 B32 1.77(2)
B32 B33 1.74(2)
B32 B37 1.77(2)
B32 B36 1.77(2)
B33 B37 1.75(3)
B33 B34 1.76(3)
B33 B38 1.79(2)
B34 B35 1.76(2)
B34 B38 1.79(2)
B34 B39 1.812(19)
B35 B39 1.795(18)
B36 B37 1.76(2)
B36 B40 1.78(2)
B37 B40 1.76(2)
B37 B38 1.77(2)
B38 B40 1.759(18)
B38 B39 1.7708
B39 B40 1.75(2)
B41 B42 1.75(2)
B41 B43 1.75(2)
B41 B44 1.77(3)
B41 B45 1.80(2)
B42 B43 1.75(2)
B42 B46 1.790(19)
B42 B47 1.79(2)
B43 B48 1.76(2)
B43 B47 1.79(2)
B43 B44 1.81(2)
B44 B49 1.76(2)
B44 B48 1.77(3)
B44 B45 1.79(2)
B45 B49 1.77(3)
B46 B50 1.76(2)
B46 B47 1.78(2)
B47 B48 1.77(2)
B47 B50 1.78(2)
B48 B49 1.78(2)
B48 B50 1.80(2)
B49 B50 1.77(2)
B51 B54 1.76(2)
B51 B53 1.77(3)
B51 B52 1.78(2)
B51 B55 1.78(2)
B52 B53 1.74(2)
B52 B57 1.77(2)
B52 B56 1.80(2)
B53 B58 1.77(3)
B53 B54 1.77(3)
B53 B57 1.80(2)
B54 B55 1.77(2)
B54 B59 1.78(2)
B54 B58 1.80(3)
B55 B59 1.81(2)
B56 B57 1.76(2)
B56 B60 1.80(2)
B57 B60 1.78(2)
B57 B58 1.79(3)
B58 B60 1.75(2)
B58 B59 1.75(2)
B59 B60 1.77(2)
Cl19 C37 1.764(17)
Cl20 C37 1.737(17)
Cl21 C38 1.750(18)
Cl22 C38 1.768(18)
Cl23 C39 1.740(18)
Cl24 C39 1.757(18)
Cl25 C40 1.806(16)
Cl26 C40 1.714(16)
Cl27 C41 1.76(2)
Cl28 C41 1.759(19)
Cl29 C42 1.762(19)
Cl30 C42 1.751(19)
